data_9001991
loop_
_publ_author_name
'Bouska, Vladimir'
'Cisarova, Ivana'
'Skala, Roman'
'Dvorak, Zdenek'
'Zelinka, Jaroslav'
'Zak, Karel'

_publ_section_title
;
 Hartite from Bilina
;
_journal_issue 11-12
_journal_name_full 'American Mineralogist'
_journal_page_first 1340
_journal_page_last 1346
_journal_paper_doi 10.2138/am-1998-11-1224
_journal_volume 83
_journal_year 1998
_chemical_formula_sum 'C20 H34'
_chemical_name_mineral Hartite
_space_group_IT_number 1
_symmetry_space_group_name_Hall 'P 1'
_symmetry_space_group_name_H-M 'P 1'
_cell_angle_alpha 93.941
_cell_angle_beta 100.750
_cell_angle_gamma 80.499
_cell_length_a 11.407
_cell_length_b 20.952
_cell_length_c 7.4060
_cell_formula_units_Z 4
_cell_volume 1713.798
_exptl_crystal_density_diffrn 0.931
_cod_original_cell_volume 1713.797
_cod_database_code 9001991

loop_
_symmetry_equiv_pos_as_xyz
x,y,z

loop_
_atom_site_label
_atom_site_fract_x
_atom_site_fract_y
_atom_site_fract_z
_atom_site_U_iso_or_equiv
_atom_site_attached_hydrogens
C011 0.49010 0.05320 0.21590 0.00610 0
C021 0.49470 0.01920 0.39440 0.00860 2
C031 0.41650 0.05600 0.52350 0.00860 2
C041 0.45000 0.12320 0.57450 0.00710 2
C051 0.44120 0.16410 0.40570 0.00500 0
C061 0.50400 0.22450 0.46980 0.00510 1
C071 0.44610 0.26990 0.61220 0.00710 2
C081 0.50680 0.32910 0.66930 0.00820 2
C091 0.53490 0.36090 0.50630 0.00730 1
C101 0.61330 0.31120 0.40440 0.00710 2
C111 0.52630 0.26550 0.31550 0.00510 0
C121 0.57920 0.22180 0.16730 0.00590 2
C131 0.51470 0.16420 0.10420 0.00540 2
C141 0.51410 0.12370 0.26770 0.00480 1
C151 0.59260 0.01700 0.12080 0.00890 3
C161 0.37060 0.04860 0.08520 0.00740 3
C171 0.30670 0.18300 0.32420 0.00580 3
C181 0.42630 0.37910 0.35230 0.00680 1
C191 0.31130 0.41460 0.41300 0.00880 3
C201 0.41370 0.31460 0.24000 0.00570 2
C012 -0.08310 0.11200 0.79960 0.00670 0
C022 -0.10490 0.09160 0.59470 0.00780 2
C032 -0.01930 0.11350 0.48800 0.00790 2
C042 -0.02490 0.18700 0.50420 0.00650 2
C052 -0.00080 0.21370 0.70410 0.00490 0
C062 -0.04130 0.28850 0.70200 0.00560 1
C072 0.02570 0.32470 0.59090 0.00710 2
C082 -0.01610 0.39820 0.59370 0.00920 2
C092 -0.03240 0.42590 0.78490 0.00900 1
C102 -0.11960 0.39170 0.85450 0.00900 2
C112 -0.04770 0.32370 0.89250 0.00640 0
C122 -0.10910 0.28730 0.00890 0.00790 2
C132 -0.06640 0.21560 0.01160 0.00750 2
C142 -0.08190 0.18540 0.81500 0.00580 1
C152 -0.18920 0.09660 0.88110 0.00990 3
C162 0.03210 0.07110 0.90070 0.00900 3
C172 0.13490 0.19570 0.77770 0.00590 3
C182 0.08020 0.41110 0.93310 0.00760 1
C192 0.19840 0.42200 0.88470 0.00850 3
C202 0.07590 0.34180 0.98770 0.00640 2
C013 -0.00890 0.61600 0.44040 0.00550 0
C023 -0.01230 0.57980 0.25250 0.00720 2
C033 0.07060 0.60030 0.13790 0.00820 2
C043 0.04150 0.67290 0.10650 0.00750 2
C053 0.04790 0.71470 0.28690 0.00480 0
C063 -0.01240 0.78530 0.23820 0.00520 1
C073 0.05030 0.81780 0.11090 0.00780 2
C083 -0.00730 0.88810 0.07070 0.00910 2
C093 -0.03800 0.92730 0.24390 0.00770 1
C103 -0.12020 0.98310 0.32650 0.00770 3
C113 -0.03570 0.83250 0.40350 0.00530 1
C123 -0.09460 0.80050 0.53470 0.00670 2
C133 -0.03340 0.73260 0.58370 0.00620 2
C143 -0.03000 0.68970 0.40890 0.00470 1
C153 -0.11330 0.59920 0.52150 0.00810 3
C163 0.10750 0.59160 0.57010 0.00810 3
C173 0.18120 0.71030 0.37810 0.00670 3
C183 0.06710 0.92800 0.40190 0.00770 1
C193 0.18440 0.94250 0.36030 0.01070 3
C203 0.07660 0.86270 0.49480 0.00630 2
C014 0.52690 0.81530 -0.25830 0.00640 0
C024 0.42580 0.85760 -0.17640 0.00720 2
C034 0.41630 0.84030 0.01540 0.00830 2
C044 0.40060 0.76920 0.01640 0.00740 2
C054 0.50240 0.72160 -0.05140 0.00500 0
C064 0.46230 0.65330 -0.08240 0.00540 1
C074 0.44340 0.62400 0.09240 0.00740 2
C084 0.40620 0.55660 0.05920 0.00910 2
C094 0.48010 0.51270 -0.06450 0.00790 1
C104 0.46750 0.54540 -0.24400 0.00790 2
C114 0.53900 0.60190 -0.18910 0.00540 0
C124 0.56490 0.62990 -0.35990 0.00720 2
C134 0.60840 0.69500 -0.32360 0.00660 2
C144 0.51560 0.74330 -0.24250 0.00530 1
C154 0.65070 0.83380 -0.16520 0.00870 3
C164 0.50820 0.83080 -0.46360 0.00970 3
C174 0.61800 0.72130 0.09190 0.00660 3
C184 0.61670 0.50490 -0.00080 0.00690 1
C194 0.66550 0.48970 0.20080 0.00960 3
C204 0.65220 0.56660 -0.06490 0.00610 2

loop_
_cod_related_entry_id
_cod_related_entry_database
_cod_related_entry_code
1 ChemSpider 30654010
